data_7017424
loop_
_publ_author_name
'Garden, Jennifer A.'
'Kennedy, Alan R.'
'Mulvey, Robert E.'
'Robertson, Stuart D.'

_publ_section_title
;
 Neutral zinc, lower-order zincate and higher-order zincate derivatives of
 pyrrole: synthesis and structural characterisation of zinc complexes with
 one, two, three or four pyrrolyl ligands.
;
_journal_issue 44
_journal_name_full 'Dalton transactions (Cambridge, England : 2003)'
_journal_page_first 11945
_journal_page_last 11954
_journal_paper_doi 10.1039/c1dt11430a
_journal_volume 40
_journal_year 2011
_chemical_formula_moiety 'C28 H48 N8 Na2 Zn'
_chemical_formula_sum 'C28 H48 N8 Na2 Zn'
_chemical_formula_weight 608.09
_chemical_name_systematic
;
?
;
_space_group_IT_number 118
_symmetry_cell_setting tetragonal
_symmetry_space_group_name_Hall 'P -4 -2n'
_symmetry_space_group_name_H-M 'P -4 n 2'
_atom_sites_solution_hydrogens geom
_atom_sites_solution_primary patterson
_atom_sites_solution_secondary difmap
_audit_creation_method SHELXL-97
_cell_angle_alpha 90.00
_cell_angle_beta 90.00
_cell_angle_gamma 90.00
_cell_formula_units_Z 2
_cell_length_a 12.2787(6)
_cell_length_b 12.2787(6)
_cell_length_c 11.2091(9)
_cell_measurement_reflns_used 1475
_cell_measurement_temperature 123(2)
_cell_measurement_theta_max 29.6415
_cell_measurement_theta_min 2.9617
_cell_volume 1689.96(18)
_computing_cell_refinement
;
CrysAlisPro, Agilent Technologies,
Version 1.171.34.46 (release 25-11-2010 CrysAlis171 .NET)
(compiled Nov 25 2010,17:55:46)
;
_computing_data_collection
;
CrysAlisPro, Agilent Technologies,
Version 1.171.34.46 (release 25-11-2010 CrysAlis171 .NET)
(compiled Nov 25 2010,17:55:46)
;
_computing_data_reduction
;
CrysAlisPro, Agilent Technologies,
Version 1.171.34.46 (release 25-11-2010 CrysAlis171 .NET)
(compiled Nov 25 2010,17:55:46)
;
_computing_structure_refinement 'SHELXL-97 (Sheldrick, 1997)'
_computing_structure_solution 'SHELXS-97 (Sheldrick, 1990)'
_diffrn_ambient_temperature 123(2)
_diffrn_measured_fraction_theta_full 0.997
_diffrn_measured_fraction_theta_max 0.989
_diffrn_measurement_device_type 'Xcalibur, Sapphire3, Gemini'
_diffrn_radiation_monochromator graphite
_diffrn_radiation_source 'fine-focus sealed tube'
_diffrn_radiation_type MoK\a
_diffrn_radiation_wavelength 0.71073
_diffrn_reflns_av_R_equivalents 0.0440
_diffrn_reflns_av_sigmaI/netI 0.0578
_diffrn_reflns_limit_h_max 16
_diffrn_reflns_limit_h_min -16
_diffrn_reflns_limit_k_max 13
_diffrn_reflns_limit_k_min -16
_diffrn_reflns_limit_l_max 13
_diffrn_reflns_limit_l_min -14
_diffrn_reflns_number 4944
_diffrn_reflns_theta_full 27.00
_diffrn_reflns_theta_max 27.99
_diffrn_reflns_theta_min 2.97
_exptl_absorpt_coefficient_mu 0.781
_exptl_absorpt_correction_T_max 1.00000
_exptl_absorpt_correction_T_min 0.98325
_exptl_absorpt_correction_type multi-scan
_exptl_absorpt_process_details
;
CrysAlisPro, Agilent Technologies,
Version 1.171.34.46 (release 25-11-2010 CrysAlis171 .NET)
(compiled Nov 25 2010,17:55:46)
Empirical absorption correction using spherical harmonics,
implemented in SCALE3 ABSPACK scaling algorithm.
;
_exptl_crystal_colour colourless
_exptl_crystal_density_diffrn 1.195
_exptl_crystal_density_method 'not measured'
_exptl_crystal_description block
_exptl_crystal_F_000 648
_exptl_crystal_size_max 0.10
_exptl_crystal_size_mid 0.08
_exptl_crystal_size_min 0.04
_refine_diff_density_max 0.356
_refine_diff_density_min -0.336
_refine_diff_density_rms 0.053
_refine_ls_abs_structure_details 'Flack H D (1983), Acta Cryst. A39, 876-881'
_refine_ls_abs_structure_Flack 0.01(2)
_refine_ls_extinction_method none
_refine_ls_goodness_of_fit_ref 1.058
_refine_ls_hydrogen_treatment constr
_refine_ls_matrix_type full
_refine_ls_number_parameters 104
_refine_ls_number_reflns 1938
_refine_ls_number_restraints 8
_refine_ls_restrained_S_all 1.070
_refine_ls_R_factor_all 0.0672
_refine_ls_R_factor_gt 0.0464
_refine_ls_shift/su_max 0.001
_refine_ls_shift/su_mean 0.000
_refine_ls_structure_factor_coef Fsqd
_refine_ls_weighting_details 'calc w=1/[\s^2^(Fo^2^)+(0.0283P)^2^+0.5242P] where P=(Fo^2^+2Fc^2^)/3'
_refine_ls_weighting_scheme calc
_refine_ls_wR_factor_gt 0.0825
_refine_ls_wR_factor_ref 0.0902
_reflns_number_gt 1532
_reflns_number_total 1938
_reflns_threshold_expression >2sigma(I)
_cod_data_source_file c1dt11430a.txt
_cod_data_source_block srjg1103
_cod_database_code 7017424

loop_
_symmetry_equiv_pos_as_xyz
'x, y, z'
'-x, -y, z'
'y, -x, -z'
'-y, x, -z'
'x+1/2, -y+1/2, z+1/2'
'-x+1/2, y+1/2, z+1/2'
'y+1/2, x+1/2, -z+1/2'
'-y+1/2, -x+1/2, -z+1/2'

loop_
_atom_site_label
_atom_site_type_symbol
_atom_site_fract_x
_atom_site_fract_y
_atom_site_fract_z
_atom_site_U_iso_or_equiv
_atom_site_adp_type
_atom_site_occupancy
_atom_site_symmetry_multiplicity
_atom_site_calc_flag
_atom_site_refinement_flags
_atom_site_disorder_assembly
_atom_site_disorder_group
Zn1 Zn 1.0000 0.5000 0.2500 0.02623(17) Uani 1 4 d S . .
N1 N 1.0054(2) 0.6344(2) 0.1519(2) 0.0277(6) Uani 1 1 d . A .
C1 C 1.0691(3) 0.6491(3) 0.0536(3) 0.0358(8) Uani 1 1 d . A .
H1A H 1.1043 0.5922 0.0109 0.043 Uiso 1 1 calc R . .
C2 C 1.0750(3) 0.7581(3) 0.0248(3) 0.0448(10) Uani 1 1 d . A .
H2A H 1.1146 0.7896 -0.0393 0.054 Uiso 1 1 calc R . .
C3 C 1.0114(3) 0.8128(3) 0.1080(4) 0.0475(10) Uani 1 1 d . . .
H3A H 0.9994 0.8891 0.1118 0.057 Uiso 1 1 calc R . .
C4 C 0.9694(3) 0.7356(3) 0.1834(3) 0.0328(8) Uani 1 1 d . A .
H4A H 0.9220 0.7505 0.2484 0.039 Uiso 1 1 calc R . .
Na1 Na 1.19888(8) 0.69888(8) 0.2500 0.0298(3) Uani 1 2 d S . .
N2 N 1.3772(2) 0.7459(2) 0.1599(2) 0.0322(6) Uani 1 1 d D A .
C10 C 1.3935(4) 0.8636(4) 0.1889(4) 0.0538(19) Uani 0.782(7) 1 d PD A 1
H10A H 1.4710 0.8823 0.1759 0.065 Uiso 0.782(7) 1 calc PR A 1
H10B H 1.3497 0.9079 0.1328 0.065 Uiso 0.782(7) 1 calc PR A 1
C11 C 1.3765(8) 0.7387(6) 0.0291(6) 0.055(3) Uani 0.782(7) 1 d PD A 1
H11A H 1.4477 0.7610 -0.0020 0.083 Uiso 0.782(7) 1 calc PR A 1
H11B H 1.3199 0.7868 -0.0029 0.083 Uiso 0.782(7) 1 calc PR A 1
H11C H 1.3614 0.6635 0.0050 0.083 Uiso 0.782(7) 1 calc PR A 1
C12 C 1.4682(4) 0.6842(5) 0.2048(5) 0.0474(16) Uani 0.782(7) 1 d PD A 1
H12A H 1.5363 0.7160 0.1752 0.071 Uiso 0.782(7) 1 calc PR A 1
H12B H 1.4625 0.6086 0.1775 0.071 Uiso 0.782(7) 1 calc PR A 1
H12C H 1.4678 0.6860 0.2922 0.071 Uiso 0.782(7) 1 calc PR A 1
C10A C 1.4147(10) 0.8264(10) 0.247(2) 0.0538(19) Uani 0.22 1 d PD A 2
H10C H 1.4848 0.8585 0.2208 0.065 Uiso 0.218(7) 1 calc PR A 2
H10D H 1.4251 0.7921 0.3257 0.065 Uiso 0.218(7) 1 calc PR A 2
C12A C 1.4472(17) 0.6444(15) 0.158(2) 0.0474(16) Uani 0.22 1 d PD A 2
H12D H 1.5204 0.6630 0.1296 0.071 Uiso 0.218(7) 1 calc PR A 2
H12E H 1.4146 0.5904 0.1046 0.071 Uiso 0.218(7) 1 calc PR A 2
H12F H 1.4520 0.6142 0.2388 0.071 Uiso 0.218(7) 1 calc PR A 2
C11A C 1.356(3) 0.777(3) 0.0352(19) 0.055(3) Uani 0.22 1 d PD A 2
H11D H 1.4246 0.7943 -0.0045 0.083 Uiso 0.218(7) 1 calc PR A 2
H11E H 1.3077 0.8403 0.0333 0.083 Uiso 0.218(7) 1 calc PR A 2
H11F H 1.3206 0.7157 -0.0063 0.083 Uiso 0.218(7) 1 calc PR A 2

loop_
_atom_site_aniso_label
_atom_site_aniso_U_11
_atom_site_aniso_U_22
_atom_site_aniso_U_33
_atom_site_aniso_U_23
_atom_site_aniso_U_13
_atom_site_aniso_U_12
Zn1 0.0228(2) 0.0228(2) 0.0331(3) 0.000 0.000 -0.0027(3)
N1 0.0266(13) 0.0291(14) 0.0275(12) 0.0007(12) -0.0024(13) 0.0007(11)
C1 0.0323(18) 0.046(2) 0.0295(16) 0.0003(17) -0.0017(16) 0.0044(16)
C2 0.040(2) 0.053(2) 0.0420(19) 0.023(2) -0.0141(18) -0.0134(18)
C3 0.048(2) 0.0251(17) 0.069(3) 0.0083(19) -0.025(2) -0.0014(18)
C4 0.0315(17) 0.0287(17) 0.0382(18) -0.0035(15) -0.0088(15) 0.0056(13)
Na1 0.0297(5) 0.0297(5) 0.0302(7) 0.0009(9) -0.0009(9) -0.0075(6)
N2 0.0318(15) 0.0379(16) 0.0270(13) 0.0016(13) 0.0003(13) -0.0015(12)
C10 0.045(3) 0.045(4) 0.071(4) -0.008(3) 0.028(3) -0.017(3)
C11 0.046(5) 0.082(7) 0.036(2) 0.013(3) -0.003(3) -0.017(5)
C12 0.035(3) 0.062(4) 0.046(3) 0.006(3) 0.005(2) 0.009(2)
C10A 0.045(3) 0.045(4) 0.071(4) -0.008(3) 0.028(3) -0.017(3)
C12A 0.035(3) 0.062(4) 0.046(3) 0.006(3) 0.005(2) 0.009(2)
C11A 0.046(5) 0.082(7) 0.036(2) 0.013(3) -0.003(3) -0.017(5)

loop_
_atom_type_symbol
_atom_type_description
_atom_type_scat_dispersion_real
_atom_type_scat_dispersion_imag
_atom_type_scat_source
C C 0.0033 0.0016 'International Tables Vol C Tables 4.2.6.8 and 6.1.1.4'
H H 0.0000 0.0000 'International Tables Vol C Tables 4.2.6.8 and 6.1.1.4'
N N 0.0061 0.0033 'International Tables Vol C Tables 4.2.6.8 and 6.1.1.4'
Na Na 0.0362 0.0249 'International Tables Vol C Tables 4.2.6.8 and 6.1.1.4'
Zn Zn 0.2839 1.4301 'International Tables Vol C Tables 4.2.6.8 and 6.1.1.4'

loop_
_geom_angle_atom_site_label_1
_geom_angle_atom_site_label_2
_geom_angle_atom_site_label_3
_geom_angle
_geom_angle_site_symmetry_1
_geom_angle_site_symmetry_3
N1 Zn1 N1 111.26(14) 7_545 2_765
N1 Zn1 N1 104.55(14) 7_545 .
N1 Zn1 N1 112.71(14) 2_765 .
N1 Zn1 N1 112.71(14) 7_545 8_665
N1 Zn1 N1 104.55(14) 2_765 8_665
N1 Zn1 N1 111.26(14) . 8_665
N1 Zn1 Na1 127.72(7) 7_545 2_765
N1 Zn1 Na1 52.28(7) 2_765 2_765
N1 Zn1 Na1 127.72(7) . 2_765
N1 Zn1 Na1 52.28(7) 8_665 2_765
N1 Zn1 Na1 52.28(7) 7_545 .
N1 Zn1 Na1 127.72(7) 2_765 .
N1 Zn1 Na1 52.28(7) . .
N1 Zn1 Na1 127.72(7) 8_665 .
Na1 Zn1 Na1 180.0 2_765 .
C1 N1 C4 106.0(3) . .
C1 N1 Zn1 125.2(2) . .
C4 N1 Zn1 127.1(2) . .
C1 N1 Na1 77.82(16) . .
C4 N1 Na1 85.06(17) . .
Zn1 N1 Na1 92.70(9) . .
N1 C1 C2 110.3(3) . .
N1 C1 Na1 73.61(16) . .
C2 C1 Na1 86.7(2) . .
N1 C1 H1A 124.8 . .
C2 C1 H1A 124.8 . .
Na1 C1 H1A 107.3 . .
C1 C2 C3 106.4(3) . .
C1 C2 Na1 66.38(19) . .
C3 C2 Na1 80.7(2) . .
C1 C2 H2A 126.8 . .
C3 C2 H2A 126.8 . .
Na1 C2 H2A 118.0 . .
C4 C3 C2 107.0(3) . .
C4 C3 Na1 69.76(19) . .
C2 C3 Na1 73.28(19) . .
C4 C3 H3A 126.5 . .
C2 C3 H3A 126.5 . .
Na1 C3 H3A 122.2 . .
N1 C4 C3 110.3(3) . .
N1 C4 Na1 67.47(16) . .
C3 C4 Na1 84.4(2) . .
N1 C4 H4A 124.8 . .
C3 C4 H4A 124.8 . .
Na1 C4 H4A 114.9 . .
N2 Na1 N2 75.81(13) 7_545 .
N2 Na1 N1 128.43(8) 7_545 .
N2 Na1 N1 132.12(8) . .
N2 Na1 N1 132.12(8) 7_545 7_545
N2 Na1 N1 128.43(8) . 7_545
N1 Na1 N1 70.05(11) . 7_545
N2 Na1 C1 130.46(10) 7_545 .
N2 Na1 C1 103.56(9) . .
N1 Na1 C1 28.57(8) . .
N1 Na1 C1 87.79(10) 7_545 .
N2 Na1 C1 103.56(9) 7_545 7_545
N2 Na1 C1 130.46(10) . 7_545
N1 Na1 C1 87.79(10) . 7_545
N1 Na1 C1 28.57(8) 7_545 7_545
C1 Na1 C1 111.92(15) . 7_545
N2 Na1 C4 100.97(9) 7_545 .
N2 Na1 C4 134.82(9) . .
N1 Na1 C4 27.47(8) . .
N1 Na1 C4 87.60(9) 7_545 .
C1 Na1 C4 44.53(9) . .
C1 Na1 C4 94.46(10) 7_545 .
N2 Na1 C4 134.82(9) 7_545 7_545
N2 Na1 C4 100.97(9) . 7_545
N1 Na1 C4 87.60(9) . 7_545
N1 Na1 C4 27.47(8) 7_545 7_545
C1 Na1 C4 94.46(10) . 7_545
C1 Na1 C4 44.53(9) 7_545 7_545
C4 Na1 C4 110.88(13) . 7_545
N2 Na1 C2 104.12(10) 7_545 .
N2 Na1 C2 92.75(9) . .
N1 Na1 C2 45.54(8) . .
N1 Na1 C2 113.41(10) 7_545 .
C1 Na1 C2 26.97(9) . .
C1 Na1 C2 133.17(11) 7_545 .
C4 Na1 C2 43.46(10) . .
C4 Na1 C2 121.06(11) 7_545 .
N2 Na1 C2 92.75(9) 7_545 7_545
N2 Na1 C2 104.12(10) . 7_545
N1 Na1 C2 113.41(10) . 7_545
N1 Na1 C2 45.54(8) 7_545 7_545
C1 Na1 C2 133.17(11) . 7_545
C1 Na1 C2 26.97(9) 7_545 7_545
C4 Na1 C2 121.06(11) . 7_545
C4 Na1 C2 43.46(10) 7_545 7_545
C2 Na1 C2 158.68(14) . 7_545
N2 Na1 C10A 49.9(2) 7_545 .
N2 Na1 C10A 27.9(3) . .
N1 Na1 C10A 152.9(4) . .
N1 Na1 C10A 134.1(3) 7_545 .
C1 Na1 C10A 126.5(4) . .
C1 Na1 C10A 119.3(4) 7_545 .
C4 Na1 C10A 137.8(2) . .
C4 Na1 C10A 110.9(2) 7_545 .
C2 Na1 C10A 107.4(4) . .
C2 Na1 C10A 93.4(4) 7_545 .
N2 Na1 C10A 27.9(3) 7_545 7_545
N2 Na1 C10A 49.9(2) . 7_545
N1 Na1 C10A 134.1(3) . 7_545
N1 Na1 C10A 152.9(4) 7_545 7_545
C1 Na1 C10A 119.3(4) . 7_545
C1 Na1 C10A 126.5(4) 7_545 7_545
C4 Na1 C10A 110.9(2) . 7_545
C4 Na1 C10A 137.8(2) 7_545 7_545
C2 Na1 C10A 93.4(4) . 7_545
C2 Na1 C10A 107.4(4) 7_545 7_545
C10A Na1 C10A 28.9(2) . 7_545
C12 N2 C10A 83.1(4) . .
C12 N2 C11 108.8(4) . .
C10A N2 C11 135.0(10) . .
C12 N2 C11A 127.3(16) . .
C10A N2 C11A 121.0(18) . .
C12 N2 C10 109.2(4) . .
C11 N2 C10 106.0(4) . .
C11A N2 C10 89.0(16) . .
C10A N2 C12A 112.8(10) . .
C11 N2 C12A 86.6(9) . .
C11A N2 C12A 107.5(17) . .
C10 N2 C12A 136.3(9) . .
C12 N2 Na1 114.8(3) . .
C10A N2 Na1 99.5(7) . .
C11 N2 Na1 112.8(4) . .
C11A N2 Na1 106.7(17) . .
C10 N2 Na1 104.7(2) . .
C12A N2 Na1 108.4(9) . .
C10 C10 N2 114.4(3) 7_545 .
C10 C10 H10A 108.7 7_545 .
N2 C10 H10A 108.7 . .
C10 C10 H10B 108.7 7_545 .
N2 C10 H10B 108.7 . .
H10A C10 H10B 107.6 . .
N2 C11 H11A 109.5 . .
N2 C11 H11B 109.5 . .
N2 C11 H11C 109.5 . .
N2 C12 H12A 109.5 . .
N2 C12 H12B 109.5 . .
N2 C12 H12C 109.5 . .
N2 C10A C10A 106.8(14) . 7_545
N2 C10A Na1 52.6(5) . .
C10A C10A Na1 75.57(12) 7_545 .
N2 C10A H10C 110.4 . .
C10A C10A H10C 110.4 7_545 .
Na1 C10A H10C 162.7 . .
N2 C10A H10D 110.4 . .
C10A C10A H10D 110.4 7_545 .
Na1 C10A H10D 83.3 . .
H10C C10A H10D 108.6 . .
N2 C12A H12D 109.5 . .
N2 C12A H12E 109.5 . .
H12D C12A H12E 109.5 . .
N2 C12A H12F 109.5 . .
H12D C12A H12F 109.5 . .
H12E C12A H12F 109.5 . .
N2 C11A H11D 109.5 . .
N2 C11A H11E 109.5 . .
H11D C11A H11E 109.5 . .
N2 C11A H11F 109.5 . .
H11D C11A H11F 109.5 . .
H11E C11A H11F 109.5 . .

loop_
_geom_bond_atom_site_label_1
_geom_bond_atom_site_label_2
_geom_bond_distance
_geom_bond_site_symmetry_2
Zn1 N1 1.984(2) 7_545
Zn1 N1 1.984(2) 2_765
Zn1 N1 1.984(2) .
Zn1 N1 1.984(2) 8_665
Zn1 Na1 3.4534(14) 2_765
Zn1 Na1 3.4534(14) .
N1 C1 1.363(4) .
N1 C4 1.365(4) .
N1 Na1 2.735(3) .
C1 C2 1.379(5) .
C1 Na1 2.786(3) .
C1 H1A 0.9500 .
C2 C3 1.389(5) .
C2 Na1 3.036(3) .
C2 H2A 0.9500 .
C3 C4 1.371(5) .
C3 Na1 3.129(3) .
C3 H3A 0.9500 .
C4 Na1 2.950(3) .
C4 H4A 0.9500 .
Na1 N2 2.480(3) 7_545
Na1 N2 2.480(3) .
Na1 N1 2.735(3) 7_545
Na1 C1 2.786(3) 7_545
Na1 C4 2.950(3) 7_545
Na1 C2 3.036(3) 7_545
Na1 C10A 3.078(16) .
Na1 C10A 3.078(16) 7_545
N2 C12 1.440(5) .
N2 C10A 1.461(16) .
N2 C11 1.468(7) .
N2 C11A 1.472(19) .
N2 C10 1.495(5) .
N2 C12A 1.514(15) .
C10 C10 1.465(7) 7_545
C10 H10A 0.9900 .
C10 H10B 0.9900 .
C11 H11A 0.9800 .
C11 H11B 0.9800 .
C11 H11C 0.9800 .
C12 H12A 0.9800 .
C12 H12B 0.9800 .
C12 H12C 0.9800 .
C10A C10A 1.534(10) 7_545
C10A H10C 0.9900 .
C10A H10D 0.9900 .
C12A H12D 0.9800 .
C12A H12E 0.9800 .
C12A H12F 0.9800 .
C11A H11D 0.9800 .
C11A H11E 0.9800 .
C11A H11F 0.9800 .

loop_
_geom_torsion_atom_site_label_1
_geom_torsion_atom_site_label_2
_geom_torsion_atom_site_label_3
_geom_torsion_atom_site_label_4
_geom_torsion
_geom_torsion_site_symmetry_1
_geom_torsion_site_symmetry_4
N1 Zn1 N1 C1 77.0(2) 7_545 .
N1 Zn1 N1 C1 -44.0(2) 2_765 .
N1 Zn1 N1 C1 -161.1(3) 8_665 .
Na1 Zn1 N1 C1 -103.0(2) 2_765 .
Na1 Zn1 N1 C1 77.0(2) . .
N1 Zn1 N1 C4 -85.8(2) 7_545 .
N1 Zn1 N1 C4 153.2(3) 2_765 .
N1 Zn1 N1 C4 36.1(2) 8_665 .
Na1 Zn1 N1 C4 94.2(2) 2_765 .
Na1 Zn1 N1 C4 -85.8(2) . .
N1 Zn1 N1 Na1 0.0 7_545 .
N1 Zn1 N1 Na1 -120.99(9) 2_765 .
N1 Zn1 N1 Na1 121.94(9) 8_665 .
Na1 Zn1 N1 Na1 180.0 2_765 .
C4 N1 C1 C2 1.2(3) . .
Zn1 N1 C1 C2 -164.6(2) . .
Na1 N1 C1 C2 -80.0(2) . .
C4 N1 C1 Na1 81.2(2) . .
Zn1 N1 C1 Na1 -84.63(18) . .
N1 C1 C2 C3 -0.7(4) . .
Na1 C1 C2 C3 -71.8(3) . .
N1 C1 C2 Na1 71.2(2) . .
C1 C2 C3 C4 -0.1(4) . .
Na1 C2 C3 C4 -62.0(2) . .
C1 C2 C3 Na1 61.9(2) . .
C1 N1 C4 C3 -1.3(3) . .
Zn1 N1 C4 C3 164.2(2) . .
Na1 N1 C4 C3 74.5(2) . .
C1 N1 C4 Na1 -75.82(19) . .
Zn1 N1 C4 Na1 89.7(2) . .
C2 C3 C4 N1 0.9(4) . .
Na1 C3 C4 N1 -63.4(2) . .
C2 C3 C4 Na1 64.3(2) . .
C1 N1 Na1 N2 106.0(2) . 7_545
C4 N1 Na1 N2 -1.5(2) . 7_545
Zn1 N1 Na1 N2 -128.52(10) . 7_545
C1 N1 Na1 N2 -1.2(2) . .
C4 N1 Na1 N2 -108.7(2) . .
Zn1 N1 Na1 N2 124.28(11) . .
C1 N1 Na1 N1 -125.5(2) . 7_545
C4 N1 Na1 N1 127.0(2) . 7_545
Zn1 N1 Na1 N1 0.0 . 7_545
C4 N1 Na1 C1 -107.5(3) . .
Zn1 N1 Na1 C1 125.5(2) . .
C1 N1 Na1 C1 -148.43(15) . 7_545
C4 N1 Na1 C1 104.06(19) . 7_545
Zn1 N1 Na1 C1 -22.93(10) . 7_545
C1 N1 Na1 C4 107.5(3) . .
Zn1 N1 Na1 C4 -127.0(2) . .
C1 N1 Na1 C4 -103.86(19) . 7_545
C4 N1 Na1 C4 148.63(15) . 7_545
Zn1 N1 Na1 C4 21.63(9) . 7_545
C1 N1 Na1 C2 35.99(19) . .
C4 N1 Na1 C2 -71.5(2) . .
Zn1 N1 Na1 C2 161.49(16) . .
C1 N1 Na1 C2 -139.79(19) . 7_545
C4 N1 Na1 C2 112.7(2) . 7_545
Zn1 N1 Na1 C2 -14.30(13) . 7_545
C1 N1 Na1 C10A 30.8(4) . .
C4 N1 Na1 C10A -76.7(4) . .
Zn1 N1 Na1 C10A 156.3(4) . .
C1 N1 Na1 C10A 69.3(5) . 7_545
C4 N1 Na1 C10A -38.2(5) . 7_545
Zn1 N1 Na1 C10A -165.2(5) . 7_545
N1 C1 Na1 N2 -98.1(2) . 7_545
C2 C1 Na1 N2 14.2(3) . 7_545
N1 C1 Na1 N2 179.07(18) . .
C2 C1 Na1 N2 -68.6(2) . .
C2 C1 Na1 N1 112.3(3) . .
N1 C1 Na1 N1 50.0(2) . 7_545
C2 C1 Na1 N1 162.3(2) . 7_545
N1 C1 Na1 C1 34.33(15) . 7_545
C2 C1 Na1 C1 146.7(2) . 7_545
N1 C1 Na1 C4 -38.85(17) . .
C2 C1 Na1 C4 73.5(2) . .
N1 C1 Na1 C4 76.65(19) . 7_545
C2 C1 Na1 C4 -171.0(2) . 7_545
N1 C1 Na1 C2 -112.3(3) . .
N1 C1 Na1 C2 54.3(2) . 7_545
C2 C1 Na1 C2 166.64(13) . 7_545
N1 C1 Na1 C10A -163.1(2) . .
C2 C1 Na1 C10A -50.8(3) . .
N1 C1 Na1 C10A -129.6(3) . 7_545
C2 C1 Na1 C10A -17.3(3) . 7_545
N1 C4 Na1 N2 178.78(18) . 7_545
C3 C4 Na1 N2 64.0(2) . 7_545
N1 C4 Na1 N2 97.9(2) . .
C3 C4 Na1 N2 -16.8(3) . .
C3 C4 Na1 N1 -114.8(3) . .
N1 C4 Na1 N1 -48.7(2) . 7_545
C3 C4 Na1 N1 -163.5(2) . 7_545
N1 C4 Na1 C1 40.57(17) . .
C3 C4 Na1 C1 -74.2(2) . .
N1 C4 Na1 C1 -76.47(19) . 7_545
C3 C4 Na1 C1 168.8(2) . 7_545
N1 C4 Na1 C4 -33.83(15) . 7_545
C3 C4 Na1 C4 -148.6(2) . 7_545
N1 C4 Na1 C2 79.8(2) . .
C3 C4 Na1 C2 -35.0(2) . .
N1 C4 Na1 C2 -81.2(2) . 7_545
C3 C4 Na1 C2 164.0(2) . 7_545
N1 C4 Na1 C10A 138.6(6) . .
C3 C4 Na1 C10A 23.9(6) . .
N1 C4 Na1 C10A 151.6(5) . 7_545
C3 C4 Na1 C10A 36.8(5) . 7_545
C1 C2 Na1 N2 -168.9(2) . 7_545
C3 C2 Na1 N2 -56.3(2) . 7_545
C1 C2 Na1 N2 115.0(2) . .
C3 C2 Na1 N2 -132.4(2) . .
C1 C2 Na1 N1 -38.30(19) . .
C3 C2 Na1 N1 74.3(2) . .
C1 C2 Na1 N1 -19.3(2) . 7_545
C3 C2 Na1 N1 93.3(2) . 7_545
C3 C2 Na1 C1 112.6(3) . .
C1 C2 Na1 C1 -44.4(3) . 7_545
C3 C2 Na1 C1 68.2(3) . 7_545
C1 C2 Na1 C4 -77.8(2) . .
C3 C2 Na1 C4 34.8(2) . .
C1 C2 Na1 C4 10.5(3) . 7_545
C3 C2 Na1 C4 123.0(2) . 7_545
C1 C2 Na1 C2 -27.6(2) . 7_545
C3 C2 Na1 C2 85.0(2) . 7_545
C1 C2 Na1 C10A 139.2(3) . .
C3 C2 Na1 C10A -108.2(3) . .
C1 C2 Na1 C10A 165.0(3) . 7_545
C3 C2 Na1 C10A -82.5(3) . 7_545
N2 Na1 N2 C12 106.1(3) 7_545 .
N1 Na1 N2 C12 -124.4(3) . .
N1 Na1 N2 C12 -26.9(3) 7_545 .
C1 Na1 N2 C12 -125.0(3) . .
C1 Na1 N2 C12 10.3(3) 7_545 .
C4 Na1 N2 C12 -162.4(3) . .
C4 Na1 N2 C12 -27.6(3) 7_545 .
C2 Na1 N2 C12 -150.0(3) . .
C2 Na1 N2 C12 16.8(3) 7_545 .
C10A Na1 N2 C12 86.7(7) . .
C10A Na1 N2 C12 117.9(6) 7_545 .
N2 Na1 N2 C10A 19.4(6) 7_545 .
N1 Na1 N2 C10A 148.9(6) . .
N1 Na1 N2 C10A -113.6(6) 7_545 .
C1 Na1 N2 C10A 148.3(6) . .
C1 Na1 N2 C10A -76.4(6) 7_545 .
C4 Na1 N2 C10A 110.9(6) . .
C4 Na1 N2 C10A -114.3(6) 7_545 .
C2 Na1 N2 C10A 123.3(6) . .
C2 Na1 N2 C10A -69.8(6) 7_545 .
C10A Na1 N2 C10A 31.2(11) 7_545 .
N2 Na1 N2 C11 -128.5(4) 7_545 .
N1 Na1 N2 C11 1.0(4) . .
N1 Na1 N2 C11 98.5(4) 7_545 .
C1 Na1 N2 C11 0.4(4) . .
C1 Na1 N2 C11 135.7(4) 7_545 .
C4 Na1 N2 C11 -37.0(4) . .
C4 Na1 N2 C11 97.8(4) 7_545 .
C2 Na1 N2 C11 -24.6(4) . .
C2 Na1 N2 C11 142.2(4) 7_545 .
C10A Na1 N2 C11 -147.9(7) . .
C10A Na1 N2 C11 -116.7(6) 7_545 .
N2 Na1 N2 C11A -107.1(16) 7_545 .
N1 Na1 N2 C11A 22.4(16) . .
N1 Na1 N2 C11A 119.9(16) 7_545 .
C1 Na1 N2 C11A 21.8(16) . .
C1 Na1 N2 C11A 157.0(16) 7_545 .
C4 Na1 N2 C11A -15.6(16) . .
C4 Na1 N2 C11A 119.2(16) 7_545 .
C2 Na1 N2 C11A -3.2(16) . .
C2 Na1 N2 C11A 163.6(16) 7_545 .
C10A Na1 N2 C11A -126.5(17) . .
C10A Na1 N2 C11A -95.3(17) 7_545 .
N2 Na1 N2 C10 -13.6(2) 7_545 .
N1 Na1 N2 C10 115.8(2) . .
N1 Na1 N2 C10 -146.7(2) 7_545 .
C1 Na1 N2 C10 115.3(3) . .
C1 Na1 N2 C10 -109.5(3) 7_545 .
C4 Na1 N2 C10 77.8(3) . .
C4 Na1 N2 C10 -147.4(2) 7_545 .
C2 Na1 N2 C10 90.2(3) . .
C2 Na1 N2 C10 -102.9(3) 7_545 .
C10A Na1 N2 C10 -33.1(6) . .
C10A Na1 N2 C10 -1.9(6) 7_545 .
N2 Na1 N2 C12A 137.4(10) 7_545 .
N1 Na1 N2 C12A -93.1(10) . .
N1 Na1 N2 C12A 4.4(10) 7_545 .
C1 Na1 N2 C12A -93.7(10) . .
C1 Na1 N2 C12A 41.6(10) 7_545 .
C4 Na1 N2 C12A -131.1(10) . .
C4 Na1 N2 C12A 3.7(10) 7_545 .
C2 Na1 N2 C12A -118.7(10) . .
C2 Na1 N2 C12A 48.1(10) 7_545 .
C10A Na1 N2 C12A 118.0(11) . .
C10A Na1 N2 C12A 149.2(11) 7_545 .
C12 N2 C10 C10 -80.9(6) . 7_545
C10A N2 C10 C10 -42.0(11) . 7_545
C11 N2 C10 C10 162.1(6) . 7_545
C11A N2 C10 C10 149.7(17) . 7_545
C12A N2 C10 C10 -95.7(14) . 7_545
Na1 N2 C10 C10 42.6(6) . 7_545
C12 N2 C10A C10A -170.2(17) . 7_545
C11 N2 C10A C10A 80.1(17) . 7_545
C11A N2 C10A C10A 60(3) . 7_545
C10 N2 C10A C10A 46.5(11) . 7_545
C12A N2 C10A C10A -170.7(16) . 7_545
Na1 N2 C10A C10A -56.1(17) . 7_545
C12 N2 C10A Na1 -114.1(3) . .
C11 N2 C10A Na1 136.2(7) . .
C11A N2 C10A Na1 116.2(19) . .
C10 N2 C10A Na1 102.6(12) . .
C12A N2 C10A Na1 -114.6(11) . .
N2 Na1 C10A N2 -155.0(9) 7_545 .
N1 Na1 C10A N2 -57.2(5) . .
N1 Na1 C10A N2 91.1(8) 7_545 .
C1 Na1 C10A N2 -39.4(6) . .
C1 Na1 C10A N2 122.0(6) 7_545 .
C4 Na1 C10A N2 -99.1(3) . .
C4 Na1 C10A N2 73.3(7) 7_545 .
C2 Na1 C10A N2 -61.0(5) . .
C2 Na1 C10A N2 114.2(6) 7_545 .
C10A Na1 C10A N2 -125(2) 7_545 .
N2 Na1 C10A C10A -30.2(13) 7_545 7_545
N2 Na1 C10A C10A 125(2) . 7_545
N1 Na1 C10A C10A 68(2) . 7_545
N1 Na1 C10A C10A -144.0(14) 7_545 7_545
C1 Na1 C10A C10A 85.5(17) . 7_545
C1 Na1 C10A C10A -113.1(16) 7_545 7_545
C4 Na1 C10A C10A 26(2) . 7_545
C4 Na1 C10A C10A -161.8(15) 7_545 7_545
C2 Na1 C10A C10A 63.9(17) . 7_545
C2 Na1 C10A C10A -120.9(17) 7_545 7_545
